data_4101414
loop_
_publ_author_name
'Jiang, Chunjie'
'Lesbani, Aldes'
'Kawamoto, Ryosuke'
'Uchida, Sayaka'
'Mizuno, Noritaka'

_publ_section_title
;
 Channel-selective independent sorption and collection of hydrophilic
 and hydrophobic molecules by
 Cs2[Cr3O(OOCC2H5)6(H2O)3]2[alpha-SiW12O40] ionic crystal.
;
_journal_issue 44
_journal_name_full 'Journal of the American Chemical Society'
_journal_page_first 14240
_journal_page_last 14241
_journal_paper_doi 10.1021/ja065732r
_journal_volume 128
_journal_year 2006
_space_group_IT_number 15
_symmetry_cell_setting monoclinic
_symmetry_Int_Tables_number 15
_symmetry_space_group_name_Hall '-C 2yc'
_symmetry_space_group_name_H-M 'C 1 2/c 1'
_audit_creation_date 2006-08-16
_audit_creation_method 'Materials Studio'
_cell_angle_alpha 90.0000
_cell_angle_beta 90.2212
_cell_angle_gamma 90.0000
_cell_length_a 15.8737
_cell_length_b 19.9906
_cell_length_c 30.4654
_cod_data_source_file ja065732rsi20060817_112038.cif
_cod_data_source_block 1b
_cod_original_sg_symbol_H-M C2/C
_cod_database_code 4101414

loop_
_symmetry_equiv_pos_as_xyz
x,y,z
-x,y,-z+1/2
-x,-y,-z
x,-y,z+1/2
x+1/2,y+1/2,z
-x+1/2,y+1/2,-z+1/2
-x+1/2,-y+1/2,-z
x+1/2,-y+1/2,z+1/2

loop_
_atom_site_label
_atom_site_type_symbol
_atom_site_fract_x
_atom_site_fract_y
_atom_site_fract_z
W(1) W 0.13655 0.24917 0.40187
W(2) W 0.35185 0.29603 0.40189
W(3) W 0.46535 0.29526 0.50025
W(4) W 0.30745 0.42248 0.47980
W(5) W 0.20245 0.37824 0.57699
W(6) W 0.09081 0.37708 0.47899
Cr(1) Cr 0.35638 0.20754 0.17379
Cr(2) Cr 0.20520 0.23328 0.10445
Cr(3) Cr 0.17707 0.25628 0.21146
O(1) O 0.26713 0.23284 0.44722
O(2) O 0.31495 0.29812 0.47757
O(3) O 0.33863 0.24089 0.52272
O(4) O 0.23098 0.33886 0.51519
O(5) O 0.08359 0.24822 0.35334
O(6) O 0.35711 0.20352 0.39594
O(7) O 0.39780 0.31738 0.35495
O(8) O 0.56187 0.32442 0.49752
O(9) O 0.33141 0.50753 0.47471
O(10) O 0.18303 0.43574 0.61600
O(11) O 0.01143 0.44127 0.47017
O(12) O 0.10195 0.33442 0.42774
O(13) O 0.23392 0.29655 0.38686
O(14) O 0.32860 0.38125 0.42684
O(15) O 0.44065 0.29222 0.44137
O(16) O 0.47062 0.20497 0.49877
O(17) O 0.45004 0.28261 0.56066
O(18) O 0.27202 0.43207 0.53918
O(19) O 0.29853 0.33919 0.60038
O(20) O 0.41123 0.38270 0.49990
O(21) O 0.18691 0.43187 0.46537
O(22) O 0.11165 0.39104 0.53854
O(100) O 0.08724 0.19478 0.19065
O(101) O 0.11123 0.17734 0.11700
O(102) O 0.12642 0.33491 0.17953
O(103) O 0.14150 0.31677 0.11052
O(104) O 0.24595 0.23042 0.16218
O(105) O 0.21400 0.17931 0.24935
O(106) O 0.10288 0.27759 0.26291
O(107) O 0.26158 0.15292 0.08202
O(108) O 0.15818 0.23064 0.04077
O(109) O 0.35472 0.12666 0.13328
O(110) O 0.32856 0.14666 0.22593
O(111) O 0.25719 0.31740 0.24069
O(112) O 0.29581 0.29761 0.08112
O(113) O 0.37759 0.28032 0.21577
O(114) O 0.39819 0.26621 0.12714
O(115) O 0.47904 0.18223 0.18636
C(100) C 0.13650 0.46419 0.13622
C(101) C 0.07039 0.42199 0.12747
C(102) C 0.11458 0.36037 0.13611
C(103) C -0.01590 0.07610 0.19872
C(104) C 0.00617 0.11111 0.15404
C(105) C 0.07212 0.15743 0.15480
C(106) C 0.41933 0.43159 0.09714
C(107) C 0.42956 0.36079 0.07309
C(108) C 0.37329 0.29845 0.09403
C(109) C 0.40214 0.02653 0.06085
C(110) C 0.33879 0.04916 0.07390
C(111) C 0.31909 0.10760 0.09794
C(112) C 0.22393 0.07111 0.31362
C(113) C 0.27917 0.07238 0.28220
C(114) C 0.26934 0.13670 0.25264
C(115) C 0.45260 0.35690 0.27158
C(116) C 0.37043 0.38815 0.26670
C(117) C 0.33532 0.32579 0.23825
Cs1 Cs 0.83987 0.44317 0.46015
Si(1) Si 0.25000 0.25000 0.50000
